data_2106592
loop_
_publ_author_name
'Stalhandske, C.'

_publ_section_title
;
 A neutron diffraction study of mercury(II) selenate monohydrate
;
_journal_name_full 'Acta Crystallographica B (24,1968-38,1982)'
_journal_page_first 1408
_journal_page_last 1411
_journal_volume 34
_journal_year 1978
_chemical_formula_sum 'H2 Hg O5 Se'
_chemical_name_systematic 'Hg (Se O4) (H2 O)'
_space_group_IT_number 14
_symmetry_space_group_name_Hall '-P 2ybc'
_symmetry_space_group_name_H-M 'P 1 21/c 1'
_cell_angle_alpha 90
_cell_angle_beta 119.96
_cell_angle_gamma 90
_cell_formula_units_Z 4
_cell_length_a 7.7446
_cell_length_b 7.7174
_cell_length_c 8.2481
_cell_volume 427.100
_citation_journal_id_ASTM ACBCAR
_cod_data_source_file Stalhandske_ACBCAR_1978_655.cif
_cod_data_source_block H2Hg1O5Se1
_cod_original_cell_volume 427.0999
_cod_original_formula_sum 'H2 Hg1 O5 Se1'
_cod_database_code 2106592

loop_
_symmetry_equiv_pos_as_xyz
x,y,z
-x,y+1/2,-z+1/2
-x,-y,-z
x,-y-1/2,z-1/2

loop_
_atom_site_label
_atom_site_type_symbol
_atom_site_fract_x
_atom_site_fract_y
_atom_site_fract_z
_atom_site_occupancy
_atom_site_U_iso_or_equiv
O5 O-2 0.27301 0.09351 0.54288 1 0.0
O3 O-2 0.45091 0.6952 0.50713 1 0.0
O2 O-2 0.34474 0.50545 0.71324 1 0.0
O1 O-2 0.11884 0.48804 0.3382 1 0.0
Se1 Se+6 0.26303 0.61406 0.51593 1 0.0
Hg1 Hg+2 0.20171 0.23144 0.25768 1 0.0
O4 O-2 0.11224 0.7705 0.50524 1 0.0
H2 H+1 0.41584 0.06593 0.61734 1 0.0
H1 H+1 0.20521 -0.01892 0.52118 1 0.0
